data_4082822
loop_
_publ_author_name
'Speck, J. Matth\"aus'
'Korb, Marcus'
'R\"uffer, Tobias'
'Hildebrandt, Alexander'
'Lang, Heinrich'

_publ_section_title
;
 Substituent Influence on Charge Transfer Interactions in
 \a,\a&#x2032;-Diferrocenylthiophenes
;
_journal_issue 18
_journal_name_full Organometallics
_journal_page_first 4813
_journal_paper_doi 10.1021/om500062h
_journal_volume 33
_journal_year 2014
_chemical_formula_moiety 'C28 H20 Fe2 N2 O2 S, C H2 Cl2'
_chemical_formula_sum 'C29 H22 Cl2 Fe2 N2 O2 S'
_chemical_formula_weight 645.15
_chemical_name_systematic
;
 ?
;
_space_group_IT_number 61
_symmetry_cell_setting orthorhombic
_symmetry_space_group_name_Hall '-P 2ac 2ab'
_symmetry_space_group_name_H-M 'P b c a'
_atom_sites_solution_hydrogens geom
_atom_sites_solution_primary direct
_atom_sites_solution_secondary difmap
_audit_creation_method SHELXL-97
_cell_angle_alpha 90.00
_cell_angle_beta 90.00
_cell_angle_gamma 90.00
_cell_formula_units_Z 8
_cell_length_a 23.5771(12)
_cell_length_b 7.5787(5)
_cell_length_c 28.8018(14)
_cell_measurement_reflns_used 3024
_cell_measurement_temperature 104.95(10)
_cell_measurement_theta_max 65.6429
_cell_measurement_theta_min 3.0663
_cell_volume 5146.4(5)
_computing_cell_refinement
;
CrysAlisPro, Agilent Technologies,
Version 1.171.35.19 (release 27-10-2011 CrysAlis171 .NET)
(compiled Oct 27 2011,15:02:11)
;
_computing_data_collection
;
CrysAlisPro, Agilent Technologies,
Version 1.171.35.19 (release 27-10-2011 CrysAlis171 .NET)
(compiled Oct 27 2011,15:02:11)
;
_computing_data_reduction
;
CrysAlisPro, Agilent Technologies,
Version 1.171.35.19 (release 27-10-2011 CrysAlis171 .NET)
(compiled Oct 27 2011,15:02:11)
;
_computing_structure_refinement 'SHELXL-97 (Sheldrick, 1997)'
_computing_structure_solution 'SHELXS-97 (Sheldrick, 1990)'
_diffrn_ambient_temperature 104.95(10)
_diffrn_measured_fraction_theta_full 0.993
_diffrn_measured_fraction_theta_max 0.993
_diffrn_measurement_device_type 'Oxford Gemini S'
_diffrn_measurement_method '\w scans'
_diffrn_radiation_monochromator graphite
_diffrn_radiation_source 'fine-focus sealed tube'
_diffrn_radiation_type CuK\a
_diffrn_radiation_wavelength 1.54184
_diffrn_reflns_av_R_equivalents 0.0628
_diffrn_reflns_av_sigmaI/netI 0.0790
_diffrn_reflns_limit_h_max 27
_diffrn_reflns_limit_h_min -19
_diffrn_reflns_limit_k_max 8
_diffrn_reflns_limit_k_min -6
_diffrn_reflns_limit_l_max 28
_diffrn_reflns_limit_l_min -33
_diffrn_reflns_number 11997
_diffrn_reflns_theta_full 65.00
_diffrn_reflns_theta_max 65.00
_diffrn_reflns_theta_min 3.07
_diffrn_standards_decay_% 0
_diffrn_standards_interval_count 50
_diffrn_standards_interval_time 10
_diffrn_standards_number 2
_exptl_absorpt_coefficient_mu 11.973
_exptl_absorpt_correction_T_max 1.00000
_exptl_absorpt_correction_T_min 0.34559
_exptl_absorpt_correction_type multi-scan
_exptl_absorpt_process_details
;
CrysAlisPro, Agilent Technologies,
Version 1.171.35.19 (release 27-10-2011 CrysAlis171 .NET)
(compiled Oct 27 2011,15:02:11)
Empirical absorption correction using spherical harmonics,
 implemented in SCALE3 ABSPACK scaling algorithm.
;
_exptl_crystal_colour orange
_exptl_crystal_density_diffrn 1.665
_exptl_crystal_density_method 'not measured'
_exptl_crystal_description plate
_exptl_crystal_F_000 2624
_exptl_crystal_size_max 0.2
_exptl_crystal_size_mid 0.2
_exptl_crystal_size_min 0.01
_refine_diff_density_max 0.723
_refine_diff_density_min -0.641
_refine_diff_density_rms 0.125
_refine_ls_extinction_method none
_refine_ls_goodness_of_fit_ref 1.018
_refine_ls_hydrogen_treatment constr
_refine_ls_matrix_type full
_refine_ls_number_parameters 343
_refine_ls_number_reflns 4341
_refine_ls_number_restraints 0
_refine_ls_restrained_S_all 1.018
_refine_ls_R_factor_all 0.0949
_refine_ls_R_factor_gt 0.0623
_refine_ls_shift/su_max 0.001
_refine_ls_shift/su_mean 0.000
_refine_ls_structure_factor_coef Fsqd
_refine_ls_weighting_details 'calc w=1/[\s^2^(Fo^2^)+(0.0971P)^2^+0.0000P] where P=(Fo^2^+2Fc^2^)/3'
_refine_ls_weighting_scheme calc
_refine_ls_wR_factor_gt 0.1530
_refine_ls_wR_factor_ref 0.1789
_reflns_number_gt 3051
_reflns_number_total 4341
_reflns_threshold_expression >2sigma(I)
_cod_data_source_file om500062h_si_002.cif
_cod_data_source_block jms-95
_cod_original_sg_symbol_H-M Pbca
_cod_database_code 4082822

loop_
_symmetry_equiv_pos_as_xyz
'x, y, z'
'-x+1/2, -y, z+1/2'
'x+1/2, -y+1/2, -z'
'-x, y+1/2, -z+1/2'
'-x, -y, -z'
'x-1/2, y, -z-1/2'
'-x-1/2, y-1/2, z'
'x, -y-1/2, z-1/2'

loop_
_atom_site_label
_atom_site_type_symbol
_atom_site_fract_x
_atom_site_fract_y
_atom_site_fract_z
_atom_site_U_iso_or_equiv
_atom_site_adp_type
_atom_site_occupancy
_atom_site_symmetry_multiplicity
_atom_site_calc_flag
_atom_site_refinement_flags
C1 C 0.7554(3) 0.4426(8) 0.40753(19) 0.0300(13) Uani 1 1 d .
C2 C 0.7877(2) 0.4817(8) 0.36680(18) 0.0284(13) Uani 1 1 d .
C3 C 0.8338(3) 0.6059(9) 0.36308(19) 0.0320(14) Uani 1 1 d .
H3 H 0.8488 0.6741 0.3870 0.038 Uiso 1 1 calc R
C4 C 0.8522(2) 0.6043(8) 0.31577(19) 0.0268(13) Uani 1 1 d .
H4 H 0.8813 0.6729 0.3035 0.032 Uiso 1 1 calc R
C5 C 0.8189(2) 0.4805(8) 0.29058(18) 0.0285(13) Uani 1 1 d .
H5 H 0.8223 0.4554 0.2591 0.034 Uiso 1 1 calc R
C6 C 0.7792(2) 0.4013(8) 0.32164(18) 0.0275(13) Uani 1 1 d .
H6 H 0.7529 0.3143 0.3143 0.033 Uiso 1 1 calc R
C7 C 0.8710(2) 0.0891(9) 0.34500(18) 0.0291(14) Uani 1 1 d .
H7 H 0.8439 0.0053 0.3370 0.035 Uiso 1 1 calc R
C8 C 0.8801(3) 0.1597(8) 0.39019(18) 0.0290(14) Uani 1 1 d .
H8 H 0.8602 0.1295 0.4169 0.035 Uiso 1 1 calc R
C9 C 0.9256(2) 0.2857(9) 0.38739(19) 0.0294(13) Uani 1 1 d .
H9 H 0.9405 0.3498 0.4121 0.035 Uiso 1 1 calc R
C10 C 0.9436(3) 0.2952(9) 0.34064(19) 0.0297(13) Uani 1 1 d .
H10 H 0.9717 0.3695 0.3292 0.036 Uiso 1 1 calc R
C11 C 0.9113(2) 0.1708(8) 0.31365(18) 0.0269(13) Uani 1 1 d .
C12 C 0.9156(2) 0.1410(8) 0.26363(19) 0.0262(13) Uani 1 1 d .
C13 C 0.8813(2) 0.0430(8) 0.23570(18) 0.0246(12) Uani 1 1 d .
C14 C 0.8976(2) 0.0460(8) 0.18853(18) 0.0270(13) Uani 1 1 d .
C15 C 0.9453(2) 0.1442(8) 0.17991(18) 0.0266(13) Uani 1 1 d .
C16 C 0.8131(3) -0.1652(9) 0.21686(19) 0.0378(16) Uani 1 1 d .
H16A H 0.7752 -0.2020 0.2255 0.045 Uiso 1 1 calc R
H16B H 0.8372 -0.2690 0.2169 0.045 Uiso 1 1 calc R
C17 C 0.8117(3) -0.0898(10) 0.1695(2) 0.0400(16) Uani 1 1 d .
H17A H 0.7957 -0.1752 0.1481 0.048 Uiso 1 1 calc R
H17B H 0.7879 0.0145 0.1692 0.048 Uiso 1 1 calc R
C18 C 0.9734(2) 0.1764(8) 0.13618(18) 0.0263(13) Uani 1 1 d .
C19 C 0.9619(3) 0.0925(9) 0.09293(19) 0.0297(13) Uani 1 1 d .
H19 H 0.9333 0.0106 0.0876 0.036 Uiso 1 1 calc R
C20 C 1.0013(3) 0.1542(8) 0.05928(19) 0.0293(13) Uani 1 1 d .
H20 H 1.0033 0.1191 0.0284 0.035 Uiso 1 1 calc R
C21 C 1.0376(2) 0.2808(9) 0.08182(19) 0.0306(14) Uani 1 1 d .
H21 H 1.0671 0.3431 0.0680 0.037 Uiso 1 1 calc R
C22 C 1.0201(2) 0.2934(8) 0.12871(19) 0.0289(13) Uani 1 1 d .
H22 H 1.0364 0.3659 0.1511 0.035 Uiso 1 1 calc R
C23 C 0.9270(3) 0.6072(9) 0.1016(2) 0.0376(16) Uani 1 1 d .
H23 H 0.9393 0.6750 0.1265 0.045 Uiso 1 1 calc R
C24 C 0.9495(3) 0.6073(9) 0.0563(2) 0.0364(16) Uani 1 1 d .
H24 H 0.9795 0.6771 0.0463 0.044 Uiso 1 1 calc R
C25 C 0.9194(3) 0.4849(8) 0.02826(19) 0.0329(15) Uani 1 1 d .
H25 H 0.9264 0.4603 -0.0028 0.039 Uiso 1 1 calc R
C26 C 0.8766(3) 0.4068(9) 0.0563(2) 0.0319(14) Uani 1 1 d .
H26 H 0.8504 0.3226 0.0467 0.038 Uiso 1 1 calc R
C27 C 0.8809(2) 0.4810(8) 0.10184(19) 0.0293(13) Uani 1 1 d .
C28 C 0.8473(3) 0.4320(8) 0.1409(2) 0.0305(14) Uani 1 1 d .
C29 C 0.8133(3) -0.1364(9) 0.0213(2) 0.0446(17) Uani 1 1 d .
H29A H 0.7872 -0.1912 -0.0004 0.054 Uiso 1 1 calc R
H29B H 0.8300 -0.2289 0.0401 0.054 Uiso 1 1 calc R
O1 O 0.83389(17) -0.0424(6) 0.25092(12) 0.0306(9) Uani 1 1 d .
O2 O 0.86894(16) -0.0432(6) 0.15457(12) 0.0285(9) Uani 1 1 d .
S1 S 0.96939(6) 0.2376(2) 0.23151(4) 0.0293(4) Uani 1 1 d .
Cl1 Cl 0.86725(7) -0.0278(2) -0.00993(5) 0.0434(4) Uani 1 1 d .
Cl2 Cl 0.77552(7) 0.0095(2) 0.05747(5) 0.0448(4) Uani 1 1 d .
Fe1 Fe 0.85984(4) 0.35759(12) 0.34461(3) 0.0251(3) Uani 1 1 d .
Fe2 Fe 0.95455(4) 0.35917(13) 0.08468(3) 0.0264(3) Uani 1 1 d .
N1 N 0.7285(2) 0.4132(8) 0.43899(17) 0.0383(13) Uani 1 1 d .
N2 N 0.8204(2) 0.3930(8) 0.17211(17) 0.0388(14) Uani 1 1 d .

loop_
_atom_site_aniso_label
_atom_site_aniso_U_11
_atom_site_aniso_U_22
_atom_site_aniso_U_33
_atom_site_aniso_U_23
_atom_site_aniso_U_13
_atom_site_aniso_U_12
C1 0.032(3) 0.024(3) 0.034(3) -0.001(3) -0.006(3) 0.003(3)
C2 0.025(3) 0.036(4) 0.024(2) -0.002(2) 0.000(2) 0.003(3)
C3 0.031(3) 0.037(4) 0.028(3) -0.002(3) 0.001(2) 0.003(3)
C4 0.025(3) 0.021(3) 0.034(3) 0.008(2) -0.002(2) 0.000(3)
C5 0.034(3) 0.027(4) 0.025(2) 0.006(2) -0.004(2) 0.008(3)
C6 0.022(3) 0.032(4) 0.029(3) -0.001(2) -0.005(2) 0.004(3)
C7 0.019(3) 0.036(4) 0.032(3) 0.000(3) 0.003(2) -0.003(3)
C8 0.029(3) 0.034(4) 0.024(2) 0.010(2) 0.002(2) 0.005(3)
C9 0.025(3) 0.032(4) 0.031(3) -0.001(3) -0.008(2) 0.004(3)
C10 0.024(3) 0.034(4) 0.032(3) 0.002(3) 0.001(2) 0.000(3)
C11 0.025(3) 0.029(4) 0.027(3) 0.001(2) -0.005(2) 0.002(3)
C12 0.024(3) 0.020(3) 0.034(3) 0.005(2) 0.001(2) 0.007(3)
C13 0.021(3) 0.025(3) 0.027(2) 0.000(2) 0.006(2) -0.001(3)
C14 0.029(3) 0.025(3) 0.026(2) -0.002(2) 0.001(2) 0.004(3)
C15 0.022(3) 0.033(4) 0.026(3) 0.002(2) 0.005(2) 0.000(3)
C16 0.038(4) 0.047(4) 0.029(3) 0.001(3) 0.000(3) -0.010(3)
C17 0.037(4) 0.048(4) 0.035(3) -0.005(3) 0.002(3) -0.013(3)
C18 0.018(3) 0.031(4) 0.030(3) 0.008(2) 0.001(2) 0.001(3)
C19 0.023(3) 0.030(4) 0.035(3) 0.007(3) 0.001(2) 0.001(3)
C20 0.036(3) 0.025(3) 0.027(3) 0.004(2) 0.007(2) 0.006(3)
C21 0.019(3) 0.036(4) 0.037(3) 0.004(3) 0.004(2) 0.001(3)
C22 0.021(3) 0.035(4) 0.030(3) 0.004(3) -0.004(2) 0.003(3)
C23 0.036(4) 0.033(4) 0.043(3) -0.003(3) -0.001(3) 0.006(3)
C24 0.035(4) 0.031(4) 0.044(3) 0.017(3) 0.007(3) 0.005(3)
C25 0.042(4) 0.031(4) 0.026(3) 0.003(2) 0.002(3) 0.011(3)
C26 0.021(3) 0.039(4) 0.036(3) -0.004(3) -0.002(2) 0.007(3)
C27 0.023(3) 0.030(4) 0.035(3) 0.000(3) 0.004(2) 0.000(3)
C28 0.025(3) 0.027(4) 0.039(3) 0.005(3) -0.004(3) 0.005(3)
C29 0.056(5) 0.029(4) 0.049(4) 0.000(3) 0.005(3) -0.007(3)
O1 0.029(2) 0.036(3) 0.0268(18) -0.0005(18) 0.0021(16) -0.007(2)
O2 0.023(2) 0.034(3) 0.0279(18) -0.0029(17) -0.0009(15) -0.0048(19)
S1 0.0255(7) 0.0358(9) 0.0267(6) 0.0000(6) 0.0018(5) -0.0043(7)
Cl1 0.0337(8) 0.0594(12) 0.0370(7) -0.0034(7) 0.0051(6) 0.0007(8)
Cl2 0.0373(9) 0.0584(12) 0.0386(7) -0.0014(7) 0.0072(6) 0.0018(8)
Fe1 0.0232(5) 0.0280(6) 0.0240(4) 0.0000(4) -0.0007(3) 0.0014(4)
Fe2 0.0238(5) 0.0298(6) 0.0254(4) 0.0016(4) 0.0020(3) 0.0017(4)
N1 0.034(3) 0.048(4) 0.033(3) 0.002(2) 0.003(2) -0.002(3)
N2 0.029(3) 0.056(4) 0.031(3) 0.002(2) 0.002(2) 0.009(3)

loop_
_atom_type_symbol
_atom_type_description
_atom_type_scat_dispersion_real
_atom_type_scat_dispersion_imag
_atom_type_scat_source
C C 0.0181 0.0091 'International Tables Vol C Tables 4.2.6.8 and 6.1.1.4'
O O 0.0492 0.0322 'International Tables Vol C Tables 4.2.6.8 and 6.1.1.4'
S S 0.3331 0.5567 'International Tables Vol C Tables 4.2.6.8 and 6.1.1.4'
Cl Cl 0.3639 0.7018 'International Tables Vol C Tables 4.2.6.8 and 6.1.1.4'
Fe Fe -1.1336 3.1974 'International Tables Vol C Tables 4.2.6.8 and 6.1.1.4'
N N 0.0311 0.0180 'International Tables Vol C Tables 4.2.6.8 and 6.1.1.4'
H H 0.0000 0.0000 'International Tables Vol C Tables 4.2.6.8 and 6.1.1.4'

loop_
_geom_angle_atom_site_label_1
_geom_angle_atom_site_label_2
_geom_angle_atom_site_label_3
_geom_angle
N1 C1 C2 178.0(7)
C1 C2 C3 126.7(5)
C1 C2 C6 125.2(6)
C3 C2 C6 108.1(5)
C1 C2 Fe1 127.1(4)
C3 C2 Fe1 69.5(3)
C6 C2 Fe1 68.9(3)
C4 C3 C2 107.1(5)
C4 C3 Fe1 69.8(3)
C2 C3 Fe1 69.3(3)
C4 C3 H3 126.4
C2 C3 H3 126.4
Fe1 C3 H3 126.1
C5 C4 C3 108.9(5)
C5 C4 Fe1 69.8(3)
C3 C4 Fe1 69.4(3)
C5 C4 H4 125.6
C3 C4 H4 125.6
Fe1 C4 H4 126.8
C4 C5 C6 108.6(5)
C4 C5 Fe1 69.7(3)
C6 C5 Fe1 69.0(3)
C4 C5 H5 125.7
C6 C5 H5 125.7
Fe1 C5 H5 127.2
C5 C6 C2 107.2(5)
C5 C6 Fe1 70.2(3)
C2 C6 Fe1 69.5(3)
C5 C6 H6 126.4
C2 C6 H6 126.4
Fe1 C6 H6 125.5
C8 C7 C11 108.1(5)
C8 C7 Fe1 69.6(4)
C11 C7 Fe1 70.0(4)
C8 C7 H7 126.0
C11 C7 H7 126.0
Fe1 C7 H7 126.0
C7 C8 C9 108.1(5)
C7 C8 Fe1 69.8(3)
C9 C8 Fe1 69.6(3)
C7 C8 H8 125.9
C9 C8 H8 125.9
Fe1 C8 H8 126.2
C10 C9 C8 108.2(5)
C10 C9 Fe1 69.0(3)
C8 C9 Fe1 69.4(3)
C10 C9 H9 125.9
C8 C9 H9 125.9
Fe1 C9 H9 127.2
C9 C10 C11 108.7(5)
C9 C10 Fe1 70.5(3)
C11 C10 Fe1 70.6(3)
C9 C10 H10 125.6
C11 C10 H10 125.6
Fe1 C10 H10 124.8
C10 C11 C7 106.9(5)
C10 C11 C12 126.6(5)
C7 C11 C12 126.4(5)
C10 C11 Fe1 68.3(3)
C7 C11 Fe1 68.8(3)
C12 C11 Fe1 124.9(4)
C13 C12 C11 128.7(5)
C13 C12 S1 110.5(4)
C11 C12 S1 120.8(5)
C12 C13 O1 123.8(5)
C12 C13 C14 113.5(5)
O1 C13 C14 122.7(5)
O2 C14 C15 122.9(5)
O2 C14 C13 123.1(5)
C15 C14 C13 114.0(5)
C14 C15 C18 128.7(5)
C14 C15 S1 109.5(4)
C18 C15 S1 121.8(4)
O1 C16 C17 112.8(5)
O1 C16 H16A 109.0
C17 C16 H16A 109.0
O1 C16 H16B 109.0
C17 C16 H16B 109.0
H16A C16 H16B 107.8
O2 C17 C16 110.1(5)
O2 C17 H17A 109.6
C16 C17 H17A 109.6
O2 C17 H17B 109.6
C16 C17 H17B 109.6
H17A C17 H17B 108.1
C19 C18 C22 106.9(5)
C19 C18 C15 126.9(5)
C22 C18 C15 126.1(5)
C19 C18 Fe2 68.5(3)
C22 C18 Fe2 69.2(3)
C15 C18 Fe2 129.6(4)
C20 C19 C18 109.0(5)
C20 C19 Fe2 69.6(3)
C18 C19 Fe2 71.1(4)
C20 C19 H19 125.5
C18 C19 H19 125.5
Fe2 C19 H19 125.4
C19 C20 C21 107.5(5)
C19 C20 Fe2 69.7(4)
C21 C20 Fe2 69.6(3)
C19 C20 H20 126.3
C21 C20 H20 126.3
Fe2 C20 H20 126.0
C22 C21 C20 107.6(5)
C22 C21 Fe2 70.4(3)
C20 C21 Fe2 69.1(3)
C22 C21 H21 126.2
C20 C21 H21 126.2
Fe2 C21 H21 125.9
C21 C22 C18 109.0(5)
C21 C22 Fe2 69.3(3)
C18 C22 Fe2 70.4(3)
C21 C22 H22 125.5
C18 C22 H22 125.5
Fe2 C22 H22 126.4
C24 C23 C27 106.7(6)
C24 C23 Fe2 70.2(4)
C27 C23 Fe2 68.4(4)
C24 C23 H23 126.6
C27 C23 H23 126.6
Fe2 C23 H23 126.3
C23 C24 C25 109.8(6)
C23 C24 Fe2 69.7(4)
C25 C24 Fe2 70.0(4)
C23 C24 H24 125.1
C25 C24 H24 125.1
Fe2 C24 H24 126.9
C24 C25 C26 107.7(5)
C24 C25 Fe2 69.7(3)
C26 C25 Fe2 69.2(3)
C24 C25 H25 126.2
C26 C25 H25 126.2
Fe2 C25 H25 126.6
C25 C26 C27 107.8(6)
C25 C26 Fe2 70.3(3)
C27 C26 Fe2 68.8(3)
C25 C26 H26 126.1
C27 C26 H26 126.1
Fe2 C26 H26 126.5
C28 C27 C26 125.6(6)
C28 C27 C23 126.4(5)
C26 C27 C23 108.0(5)
C28 C27 Fe2 123.4(4)
C26 C27 Fe2 70.1(3)
C23 C27 Fe2 70.0(4)
N2 C28 C27 179.9(7)
Cl2 C29 Cl1 111.9(4)
Cl2 C29 H29A 109.2
Cl1 C29 H29A 109.2
Cl2 C29 H29B 109.2
Cl1 C29 H29B 109.2
H29A C29 H29B 107.9
C13 O1 C16 111.5(4)
C14 O2 C17 111.4(4)
C12 S1 C15 92.6(3)
C10 Fe1 C6 157.6(2)
C10 Fe1 C2 158.7(2)
C6 Fe1 C2 41.6(2)
C10 Fe1 C3 121.3(3)
C6 Fe1 C3 69.9(2)
C2 Fe1 C3 41.2(2)
C10 Fe1 C8 68.9(2)
C6 Fe1 C8 123.0(2)
C2 Fe1 C8 109.3(2)
C3 Fe1 C8 125.1(2)
C10 Fe1 C7 69.2(2)
C6 Fe1 C7 106.4(2)
C2 Fe1 C7 124.1(2)
C3 Fe1 C7 161.4(2)
C8 Fe1 C7 40.6(2)
C10 Fe1 C9 40.5(2)
C6 Fe1 C9 160.2(2)
C2 Fe1 C9 124.2(2)
C3 Fe1 C9 108.3(2)
C8 Fe1 C9 41.0(2)
C7 Fe1 C9 68.7(2)
C10 Fe1 C4 105.9(2)
C6 Fe1 C4 68.9(2)
C2 Fe1 C4 68.6(2)
C3 Fe1 C4 40.8(2)
C8 Fe1 C4 161.0(2)
C7 Fe1 C4 156.4(2)
C9 Fe1 C4 123.4(2)
C10 Fe1 C5 121.3(2)
C6 Fe1 C5 40.8(2)
C2 Fe1 C5 68.7(2)
C3 Fe1 C5 68.9(2)
C8 Fe1 C5 157.9(2)
C7 Fe1 C5 120.9(2)
C9 Fe1 C5 158.4(2)
C4 Fe1 C5 40.5(2)
C10 Fe1 C11 41.1(2)
C6 Fe1 C11 121.2(2)
C2 Fe1 C11 159.6(2)
C3 Fe1 C11 156.4(2)
C8 Fe1 C11 68.8(2)
C7 Fe1 C11 41.2(2)
C9 Fe1 C11 68.5(2)
C4 Fe1 C11 120.0(2)
C5 Fe1 C11 105.0(2)
C27 Fe2 C20 153.8(3)
C27 Fe2 C19 119.7(2)
C20 Fe2 C19 40.8(2)
C27 Fe2 C26 41.2(2)
C20 Fe2 C26 118.5(3)
C19 Fe2 C26 107.3(3)
C27 Fe2 C23 41.6(3)
C20 Fe2 C23 162.9(3)
C19 Fe2 C23 155.2(2)
C26 Fe2 C23 69.4(3)
C27 Fe2 C21 163.8(2)
C20 Fe2 C21 41.2(2)
C19 Fe2 C21 68.7(3)
C26 Fe2 C21 153.5(2)
C23 Fe2 C21 125.4(3)
C27 Fe2 C24 68.3(2)
C20 Fe2 C24 125.9(2)
C19 Fe2 C24 163.2(2)
C26 Fe2 C24 68.1(3)
C23 Fe2 C24 40.2(3)
C21 Fe2 C24 107.8(3)
C27 Fe2 C25 68.7(2)
C20 Fe2 C25 106.7(2)
C19 Fe2 C25 125.8(2)
C26 Fe2 C25 40.5(2)
C23 Fe2 C25 68.6(2)
C21 Fe2 C25 119.2(2)
C24 Fe2 C25 40.4(3)
C27 Fe2 C22 127.0(2)
C20 Fe2 C22 68.3(2)
C19 Fe2 C22 68.0(2)
C26 Fe2 C22 164.5(2)
C23 Fe2 C22 108.3(3)
C21 Fe2 C22 40.3(2)
C24 Fe2 C22 120.7(3)
C25 Fe2 C22 154.1(2)
C27 Fe2 C18 108.2(2)
C20 Fe2 C18 68.5(2)
C19 Fe2 C18 40.4(2)
C26 Fe2 C18 126.6(2)
C23 Fe2 C18 120.7(2)
C21 Fe2 C18 68.4(2)
C24 Fe2 C18 155.1(3)
C25 Fe2 C18 163.4(2)
C22 Fe2 C18 40.5(2)

loop_
_geom_bond_atom_site_label_1
_geom_bond_atom_site_label_2
_geom_bond_distance
C1 N1 1.128(8)
C1 C2 1.430(8)
C2 C3 1.443(9)
C2 C6 1.450(8)
C2 Fe1 2.047(6)
C3 C4 1.430(8)
C3 Fe1 2.049(6)
C3 H3 0.9300
C4 C5 1.423(8)
C4 Fe1 2.054(6)
C4 H4 0.9300
C5 C6 1.426(8)
C5 Fe1 2.055(5)
C5 H5 0.9300
C6 Fe1 2.039(5)
C6 H6 0.9300
C7 C8 1.424(8)
C7 C11 1.449(8)
C7 Fe1 2.051(7)
C7 H7 0.9300
C8 C9 1.437(9)
C8 Fe1 2.050(6)
C8 H8 0.9300
C9 C10 1.414(8)
C9 Fe1 2.053(6)
C9 H9 0.9300
C10 C11 1.440(8)
C10 Fe1 2.034(6)
C10 H10 0.9300
C11 C12 1.462(8)
C11 Fe1 2.066(6)
C12 C13 1.361(8)
C12 S1 1.733(6)
C13 O1 1.363(7)
C13 C14 1.412(7)
C14 O2 1.367(7)
C14 C15 1.373(8)
C15 C18 1.443(7)
C15 S1 1.741(6)
C16 O1 1.438(7)
C16 C17 1.480(8)
C16 H16A 0.9700
C16 H16B 0.9700
C17 O2 1.459(7)
C17 H17A 0.9700
C17 H17B 0.9700
C18 C19 1.424(8)
C18 C22 1.431(8)
C18 Fe2 2.078(5)
C19 C20 1.422(8)
C19 Fe2 2.043(7)
C19 H19 0.9300
C20 C21 1.440(9)
C20 Fe2 2.041(6)
C20 H20 0.9300
C21 C22 1.415(8)
C21 Fe2 2.048(6)
C21 H21 0.9300
C22 Fe2 2.061(5)
C22 H22 0.9300
C23 C24 1.408(9)
C23 C27 1.446(9)
C23 Fe2 2.048(7)
C23 H23 0.9300
C24 C25 1.419(9)
C24 Fe2 2.054(6)
C24 H24 0.9300
C25 C26 1.422(9)
C25 Fe2 2.058(6)
C25 H25 0.9300
C26 C27 1.432(8)
C26 Fe2 2.044(6)
C26 H26 0.9300
C27 C28 1.427(8)
C27 Fe2 2.027(6)
C28 N2 1.139(8)
C29 Cl2 1.761(7)
C29 Cl1 1.762(7)
C29 H29A 0.9700
C29 H29B 0.9700

loop_
_geom_torsion_atom_site_label_1
_geom_torsion_atom_site_label_2
_geom_torsion_atom_site_label_3
_geom_torsion_atom_site_label_4
_geom_torsion
N1 C1 C2 C3 121(20)
N1 C1 C2 C6 -59(20)
N1 C1 C2 Fe1 -148(20)
C1 C2 C3 C4 -178.6(6)
C6 C2 C3 C4 1.5(7)
Fe1 C2 C3 C4 59.8(4)
C1 C2 C3 Fe1 121.7(6)
C6 C2 C3 Fe1 -58.3(4)
C2 C3 C4 C5 -0.7(7)
Fe1 C3 C4 C5 58.8(4)
C2 C3 C4 Fe1 -59.5(4)
C3 C4 C5 C6 -0.4(7)
Fe1 C4 C5 C6 58.2(4)
C3 C4 C5 Fe1 -58.6(4)
C4 C5 C6 C2 1.3(7)
Fe1 C5 C6 C2 59.9(4)
C4 C5 C6 Fe1 -58.6(4)
C1 C2 C6 C5 178.3(6)
C3 C2 C6 C5 -1.8(7)
Fe1 C2 C6 C5 -60.4(4)
C1 C2 C6 Fe1 -121.3(6)
C3 C2 C6 Fe1 58.6(4)
C11 C7 C8 C9 0.3(7)
Fe1 C7 C8 C9 -59.3(4)
C11 C7 C8 Fe1 59.6(4)
C7 C8 C9 C10 1.1(7)
Fe1 C8 C9 C10 -58.3(4)
C7 C8 C9 Fe1 59.4(4)
C8 C9 C10 C11 -2.1(7)
Fe1 C9 C10 C11 -60.5(4)
C8 C9 C10 Fe1 58.5(4)
C9 C10 C11 C7 2.2(7)
Fe1 C10 C11 C7 -58.2(4)
C9 C10 C11 C12 178.5(6)
Fe1 C10 C11 C12 118.1(6)
C9 C10 C11 Fe1 60.5(4)
C8 C7 C11 C10 -1.6(7)
Fe1 C7 C11 C10 57.8(4)
C8 C7 C11 C12 -177.8(6)
Fe1 C7 C11 C12 -118.4(6)
C8 C7 C11 Fe1 -59.4(4)
C10 C11 C12 C13 -170.5(6)
C7 C11 C12 C13 5.1(10)
Fe1 C11 C12 C13 -83.0(8)
C10 C11 C12 S1 9.0(9)
C7 C11 C12 S1 -175.5(5)
Fe1 C11 C12 S1 96.4(5)
C11 C12 C13 O1 2.4(10)
S1 C12 C13 O1 -177.1(4)
C11 C12 C13 C14 179.0(6)
S1 C12 C13 C14 -0.5(7)
C12 C13 C14 O2 -179.9(5)
O1 C13 C14 O2 -3.3(9)
C12 C13 C14 C15 1.1(8)
O1 C13 C14 C15 177.7(5)
O2 C14 C15 C18 1.4(10)
C13 C14 C15 C18 -179.6(6)
O2 C14 C15 S1 179.9(4)
C13 C14 C15 S1 -1.2(7)
O1 C16 C17 O2 62.2(7)
C14 C15 C18 C19 -9.5(11)
S1 C15 C18 C19 172.2(5)
C14 C15 C18 C22 173.8(6)
S1 C15 C18 C22 -4.4(9)
C14 C15 C18 Fe2 82.0(8)
S1 C15 C18 Fe2 -96.3(6)
C22 C18 C19 C20 0.8(7)
C15 C18 C19 C20 -176.4(6)
Fe2 C18 C19 C20 59.5(4)
C22 C18 C19 Fe2 -58.7(4)
C15 C18 C19 Fe2 124.2(6)
C18 C19 C20 C21 -0.8(7)
Fe2 C19 C20 C21 59.6(4)
C18 C19 C20 Fe2 -60.4(4)
C19 C20 C21 C22 0.5(7)
Fe2 C20 C21 C22 60.1(4)
C19 C20 C21 Fe2 -59.7(4)
C20 C21 C22 C18 0.0(7)
Fe2 C21 C22 C18 59.4(4)
C20 C21 C22 Fe2 -59.3(4)
C19 C18 C22 C21 -0.5(7)
C15 C18 C22 C21 176.7(6)
Fe2 C18 C22 C21 -58.7(4)
C19 C18 C22 Fe2 58.2(4)
C15 C18 C22 Fe2 -124.6(6)
C27 C23 C24 C25 -0.4(7)
Fe2 C23 C24 C25 58.6(5)
C27 C23 C24 Fe2 -58.9(4)
C23 C24 C25 C26 0.6(7)
Fe2 C24 C25 C26 59.0(4)
C23 C24 C25 Fe2 -58.4(5)
C24 C25 C26 C27 -0.5(7)
Fe2 C25 C26 C27 58.7(4)
C24 C25 C26 Fe2 -59.2(4)
C25 C26 C27 C28 -177.0(6)
Fe2 C26 C27 C28 -117.4(6)
C25 C26 C27 C23 0.3(7)
Fe2 C26 C27 C23 59.9(4)
C25 C26 C27 Fe2 -59.6(4)
C24 C23 C27 C28 177.4(6)
Fe2 C23 C27 C28 117.3(6)
C24 C23 C27 C26 0.0(7)
Fe2 C23 C27 C26 -60.0(4)
C24 C23 C27 Fe2 60.0(4)
C26 C27 C28 N2 -55(100)
C23 C27 C28 N2 128(100)
Fe2 C27 C28 N2 -143(100)
C12 C13 O1 C16 -167.4(6)
C14 C13 O1 C16 16.4(8)
C17 C16 O1 C13 -45.3(7)
C15 C14 O2 C17 -162.3(6)
C13 C14 O2 C17 18.8(8)
C16 C17 O2 C14 -46.1(7)
C13 C12 S1 C15 -0.1(5)
C11 C12 S1 C15 -179.6(5)
C14 C15 S1 C12 0.7(5)
C18 C15 S1 C12 179.3(5)
C9 C10 Fe1 C6 -163.8(6)
C11 C10 Fe1 C6 -44.8(8)
C9 C10 Fe1 C2 51.5(8)
C11 C10 Fe1 C2 170.6(6)
C9 C10 Fe1 C3 81.7(4)
C11 C10 Fe1 C3 -159.3(3)
C9 C10 Fe1 C8 -37.5(4)
C11 C10 Fe1 C8 81.6(4)
C9 C10 Fe1 C7 -81.1(4)
C11 C10 Fe1 C7 37.9(3)
C11 C10 Fe1 C9 119.1(5)
C9 C10 Fe1 C4 123.2(4)
C11 C10 Fe1 C4 -117.7(3)
C9 C10 Fe1 C5 164.5(4)
C11 C10 Fe1 C5 -76.5(4)
C9 C10 Fe1 C11 -119.1(5)
C5 C6 Fe1 C10 -43.5(8)
C2 C6 Fe1 C10 -161.5(6)
C5 C6 Fe1 C2 118.1(5)
C5 C6 Fe1 C3 80.6(4)
C2 C6 Fe1 C3 -37.5(3)
C5 C6 Fe1 C8 -159.8(3)
C2 C6 Fe1 C8 82.1(4)
C5 C6 Fe1 C7 -118.6(3)
C2 C6 Fe1 C7 123.3(4)
C5 C6 Fe1 C9 168.9(7)
C2 C6 Fe1 C9 50.8(9)
C5 C6 Fe1 C4 36.9(3)
C2 C6 Fe1 C4 -81.2(4)
C2 C6 Fe1 C5 -118.1(5)
C5 C6 Fe1 C11 -76.2(4)
C2 C6 Fe1 C11 165.7(3)
C1 C2 Fe1 C10 -80.6(9)
C3 C2 Fe1 C10 40.6(8)
C6 C2 Fe1 C10 160.6(6)
C1 C2 Fe1 C6 118.9(7)
C3 C2 Fe1 C6 -120.0(5)
C1 C2 Fe1 C3 -121.1(7)
C6 C2 Fe1 C3 120.0(5)
C1 C2 Fe1 C8 0.6(6)
C3 C2 Fe1 C8 121.7(3)
C6 C2 Fe1 C8 -118.3(4)
C1 C2 Fe1 C7 43.3(6)
C3 C2 Fe1 C7 164.5(3)
C6 C2 Fe1 C7 -75.5(4)
C1 C2 Fe1 C9 -42.6(7)
C3 C2 Fe1 C9 78.5(4)
C6 C2 Fe1 C9 -161.5(3)
C1 C2 Fe1 C4 -159.3(6)
C3 C2 Fe1 C4 -38.1(3)
C6 C2 Fe1 C4 81.8(4)
C1 C2 Fe1 C5 157.1(6)
C3 C2 Fe1 C5 -81.8(4)
C6 C2 Fe1 C5 38.2(3)
C1 C2 Fe1 C11 81.5(8)
C3 C2 Fe1 C11 -157.4(6)
C6 C2 Fe1 C11 -37.4(8)
C4 C3 Fe1 C10 77.7(4)
C2 C3 Fe1 C10 -164.0(3)
C4 C3 Fe1 C6 -80.6(4)
C2 C3 Fe1 C6 37.7(3)
C4 C3 Fe1 C2 -118.3(5)
C4 C3 Fe1 C8 162.6(3)
C2 C3 Fe1 C8 -79.1(4)
C4 C3 Fe1 C7 -162.3(7)
C2 C3 Fe1 C7 -43.9(9)
C4 C3 Fe1 C9 120.3(4)
C2 C3 Fe1 C9 -121.4(3)
C2 C3 Fe1 C4 118.3(5)
C4 C3 Fe1 C5 -36.9(3)
C2 C3 Fe1 C5 81.4(3)
C4 C3 Fe1 C11 42.1(7)
C2 C3 Fe1 C11 160.5(5)
C7 C8 Fe1 C10 -82.3(4)
C9 C8 Fe1 C10 37.0(3)
C7 C8 Fe1 C6 76.2(4)
C9 C8 Fe1 C6 -164.5(3)
C7 C8 Fe1 C2 120.3(3)
C9 C8 Fe1 C2 -120.3(4)
C7 C8 Fe1 C3 163.6(3)
C9 C8 Fe1 C3 -77.0(4)
C9 C8 Fe1 C7 119.4(5)
C7 C8 Fe1 C9 -119.4(5)
C7 C8 Fe1 C4 -159.5(7)
C9 C8 Fe1 C4 -40.1(9)
C7 C8 Fe1 C5 39.5(8)
C9 C8 Fe1 C5 158.8(6)
C7 C8 Fe1 C11 -38.1(3)
C9 C8 Fe1 C11 81.3(4)
C8 C7 Fe1 C10 81.4(4)
C11 C7 Fe1 C10 -37.8(3)
C8 C7 Fe1 C6 -121.9(4)
C11 C7 Fe1 C6 118.9(3)
C8 C7 Fe1 C2 -79.8(4)
C11 C7 Fe1 C2 161.0(3)
C8 C7 Fe1 C3 -46.3(9)
C11 C7 Fe1 C3 -165.5(7)
C11 C7 Fe1 C8 -119.2(5)
C8 C7 Fe1 C9 37.9(3)
C11 C7 Fe1 C9 -81.3(3)
C8 C7 Fe1 C4 163.5(5)
C11 C7 Fe1 C4 44.3(7)
C8 C7 Fe1 C5 -163.8(3)
C11 C7 Fe1 C5 77.0(4)
C8 C7 Fe1 C11 119.2(5)
C8 C9 Fe1 C10 -120.1(5)
C10 C9 Fe1 C6 161.7(7)
C8 C9 Fe1 C6 41.6(9)
C10 C9 Fe1 C2 -159.9(4)
C8 C9 Fe1 C2 80.0(4)
C10 C9 Fe1 C3 -117.0(4)
C8 C9 Fe1 C3 122.9(4)
C10 C9 Fe1 C8 120.1(5)
C10 C9 Fe1 C7 82.5(4)
C8 C9 Fe1 C7 -37.5(3)
C10 C9 Fe1 C4 -74.5(4)
C8 C9 Fe1 C4 165.4(3)
C10 C9 Fe1 C5 -38.3(8)
C8 C9 Fe1 C5 -158.4(6)
C10 C9 Fe1 C11 38.1(4)
C8 C9 Fe1 C11 -81.9(4)
C5 C4 Fe1 C10 119.8(3)
C3 C4 Fe1 C10 -119.7(4)
C5 C4 Fe1 C6 -37.1(3)
C3 C4 Fe1 C6 83.3(4)
C5 C4 Fe1 C2 -81.9(4)
C3 C4 Fe1 C2 38.5(3)
C5 C4 Fe1 C3 -120.4(5)
C5 C4 Fe1 C8 -169.1(6)
C3 C4 Fe1 C8 -48.7(9)
C5 C4 Fe1 C7 45.5(7)
C3 C4 Fe1 C7 166.0(5)
C5 C4 Fe1 C9 160.4(3)
C3 C4 Fe1 C9 -79.2(4)
C3 C4 Fe1 C5 120.4(5)
C5 C4 Fe1 C11 77.6(4)
C3 C4 Fe1 C11 -162.0(3)
C4 C5 Fe1 C10 -77.4(4)
C6 C5 Fe1 C10 162.1(4)
C4 C5 Fe1 C6 120.5(5)
C4 C5 Fe1 C2 81.5(4)
C6 C5 Fe1 C2 -38.9(4)
C4 C5 Fe1 C3 37.2(3)
C6 C5 Fe1 C3 -83.3(4)
C4 C5 Fe1 C8 170.6(6)
C6 C5 Fe1 C8 50.2(7)
C4 C5 Fe1 C7 -160.5(3)
C6 C5 Fe1 C7 79.0(4)
C4 C5 Fe1 C9 -49.4(8)
C6 C5 Fe1 C9 -169.8(6)
C6 C5 Fe1 C4 -120.5(5)
C4 C5 Fe1 C11 -118.9(4)
C6 C5 Fe1 C11 120.7(4)
C7 C11 Fe1 C10 119.3(4)
C12 C11 Fe1 C10 -120.3(7)
C10 C11 Fe1 C6 161.7(3)
C7 C11 Fe1 C6 -79.0(4)
C12 C11 Fe1 C6 41.4(6)
C10 C11 Fe1 C2 -170.2(6)
C7 C11 Fe1 C2 -50.9(7)
C12 C11 Fe1 C2 69.5(9)
C10 C11 Fe1 C3 49.2(7)
C7 C11 Fe1 C3 168.4(5)
C12 C11 Fe1 C3 -71.2(8)
C10 C11 Fe1 C8 -81.7(4)
C7 C11 Fe1 C8 37.6(3)
C12 C11 Fe1 C8 157.9(6)
C10 C11 Fe1 C7 -119.3(4)
C12 C11 Fe1 C7 120.4(6)
C10 C11 Fe1 C9 -37.6(3)
C7 C11 Fe1 C9 81.7(3)
C12 C11 Fe1 C9 -157.9(6)
C10 C11 Fe1 C4 79.6(4)
C7 C11 Fe1 C4 -161.2(3)
C12 C11 Fe1 C4 -40.8(6)
C10 C11 Fe1 C5 120.6(3)
C7 C11 Fe1 C5 -120.1(3)
C12 C11 Fe1 C5 0.3(6)
C28 C27 Fe2 C20 73.0(7)
C26 C27 Fe2 C20 -47.1(7)
C23 C27 Fe2 C20 -165.9(5)
C28 C27 Fe2 C19 37.7(6)
C26 C27 Fe2 C19 -82.5(4)
C23 C27 Fe2 C19 158.7(3)
C28 C27 Fe2 C26 120.1(7)
C23 C27 Fe2 C26 -118.8(5)
C28 C27 Fe2 C23 -121.1(7)
C26 C27 Fe2 C23 118.8(5)
C28 C27 Fe2 C21 -80.0(11)
C26 C27 Fe2 C21 159.9(8)
C23 C27 Fe2 C21 41.1(10)
C28 C27 Fe2 C24 -158.8(6)
C26 C27 Fe2 C24 81.1(4)
C23 C27 Fe2 C24 -37.7(4)
C28 C27 Fe2 C25 157.6(6)
C26 C27 Fe2 C25 37.5(4)
C23 C27 Fe2 C25 -81.3(4)
C28 C27 Fe2 C22 -46.0(6)
C26 C27 Fe2 C22 -166.1(4)
C23 C27 Fe2 C22 75.0(4)
C28 C27 Fe2 C18 -5.1(6)
C26 C27 Fe2 C18 -125.2(4)
C23 C27 Fe2 C18 116.0(4)
C19 C20 Fe2 C27 -50.3(6)
C21 C20 Fe2 C27 -169.0(5)
C21 C20 Fe2 C19 -118.6(5)
C19 C20 Fe2 C26 -83.6(4)
C21 C20 Fe2 C26 157.7(3)
C19 C20 Fe2 C23 162.8(8)
C21 C20 Fe2 C23 44.2(9)
C19 C20 Fe2 C21 118.6(5)
C19 C20 Fe2 C24 -166.1(4)
C21 C20 Fe2 C24 75.3(4)
C19 C20 Fe2 C25 -125.9(4)
C21 C20 Fe2 C25 115.5(4)
C19 C20 Fe2 C22 81.0(4)
C21 C20 Fe2 C22 -37.6(3)
C19 C20 Fe2 C18 37.3(3)
C21 C20 Fe2 C18 -81.3(3)
C20 C19 Fe2 C27 156.9(3)
C18 C19 Fe2 C27 -83.4(4)
C18 C19 Fe2 C20 119.6(5)
C20 C19 Fe2 C26 113.8(4)
C18 C19 Fe2 C26 -126.6(3)
C20 C19 Fe2 C23 -168.0(6)
C18 C19 Fe2 C23 -48.4(7)
C20 C19 Fe2 C21 -38.4(3)
C18 C19 Fe2 C21 81.2(3)
C20 C19 Fe2 C24 42.5(10)
C18 C19 Fe2 C24 162.1(8)
C20 C19 Fe2 C25 72.9(4)
C18 C19 Fe2 C25 -167.4(3)
C20 C19 Fe2 C22 -81.9(4)
C18 C19 Fe2 C22 37.7(3)
C20 C19 Fe2 C18 -119.6(5)
C25 C26 Fe2 C27 119.2(5)
C25 C26 Fe2 C20 -82.4(4)
C27 C26 Fe2 C20 158.4(3)
C25 C26 Fe2 C19 -125.3(4)
C27 C26 Fe2 C19 115.5(4)
C25 C26 Fe2 C23 80.8(4)
C27 C26 Fe2 C23 -38.4(4)
C25 C26 Fe2 C21 -48.4(7)
C27 C26 Fe2 C21 -167.6(5)
C25 C26 Fe2 C24 37.6(4)
C27 C26 Fe2 C24 -81.6(4)
C27 C26 Fe2 C25 -119.2(5)
C25 C26 Fe2 C22 164.9(9)
C27 C26 Fe2 C22 45.7(11)
C25 C26 Fe2 C18 -165.7(3)
C27 C26 Fe2 C18 75.1(4)
C24 C23 Fe2 C27 -118.1(5)
C24 C23 Fe2 C20 40.5(10)
C27 C23 Fe2 C20 158.6(7)
C24 C23 Fe2 C19 -166.8(6)
C27 C23 Fe2 C19 -48.7(7)
C24 C23 Fe2 C26 -80.1(4)
C27 C23 Fe2 C26 38.1(3)
C24 C23 Fe2 C21 74.8(5)
C27 C23 Fe2 C21 -167.0(3)
C27 C23 Fe2 C24 118.1(5)
C24 C23 Fe2 C25 -36.5(4)
C27 C23 Fe2 C25 81.6(4)
C24 C23 Fe2 C22 116.2(4)
C27 C23 Fe2 C22 -125.7(3)
C24 C23 Fe2 C18 158.8(4)
C27 C23 Fe2 C18 -83.1(4)
C22 C21 Fe2 C27 43.6(10)
C20 C21 Fe2 C27 162.3(8)
C22 C21 Fe2 C20 -118.6(5)
C22 C21 Fe2 C19 -80.7(4)
C20 C21 Fe2 C19 38.0(3)
C22 C21 Fe2 C26 -166.9(5)
C20 C21 Fe2 C26 -48.3(7)
C22 C21 Fe2 C23 76.0(5)
C20 C21 Fe2 C23 -165.4(3)
C22 C21 Fe2 C24 116.8(4)
C20 C21 Fe2 C24 -124.6(3)
C22 C21 Fe2 C25 159.3(4)
C20 C21 Fe2 C25 -82.1(4)
C20 C21 Fe2 C22 118.6(5)
C22 C21 Fe2 C18 -37.1(4)
C20 C21 Fe2 C18 81.6(4)
C23 C24 Fe2 C27 39.1(4)
C25 C24 Fe2 C27 -82.2(4)
C23 C24 Fe2 C20 -166.3(4)
C25 C24 Fe2 C20 72.4(4)
C23 C24 Fe2 C19 160.7(8)
C25 C24 Fe2 C19 39.4(10)
C23 C24 Fe2 C26 83.6(4)
C25 C24 Fe2 C26 -37.7(3)
C25 C24 Fe2 C23 -121.3(5)
C23 C24 Fe2 C21 -124.3(4)
C25 C24 Fe2 C21 114.4(4)
C23 C24 Fe2 C25 121.3(5)
C23 C24 Fe2 C22 -82.1(4)
C25 C24 Fe2 C22 156.6(3)
C23 C24 Fe2 C18 -47.6(7)
C25 C24 Fe2 C18 -168.9(5)
C24 C25 Fe2 C27 81.1(4)
C26 C25 Fe2 C27 -38.1(4)
C24 C25 Fe2 C20 -126.3(4)
C26 C25 Fe2 C20 114.6(4)
C24 C25 Fe2 C19 -166.9(4)
C26 C25 Fe2 C19 73.9(4)
C24 C25 Fe2 C26 119.2(5)
C24 C25 Fe2 C23 36.3(4)
C26 C25 Fe2 C23 -82.9(4)
C24 C25 Fe2 C21 -83.3(4)
C26 C25 Fe2 C21 157.5(4)
C26 C25 Fe2 C24 -119.2(5)
C24 C25 Fe2 C22 -51.6(7)
C26 C25 Fe2 C22 -170.8(5)
C24 C25 Fe2 C18 163.4(7)
C26 C25 Fe2 C18 44.2(9)
C21 C22 Fe2 C27 -166.1(4)
C18 C22 Fe2 C27 73.6(4)
C21 C22 Fe2 C20 38.5(4)
C18 C22 Fe2 C20 -81.8(4)
C21 C22 Fe2 C19 82.6(4)
C18 C22 Fe2 C19 -37.7(3)
C21 C22 Fe2 C26 157.8(9)
C18 C22 Fe2 C26 37.5(11)
C21 C22 Fe2 C23 -123.6(4)
C18 C22 Fe2 C23 116.1(4)
C18 C22 Fe2 C21 -120.3(5)
C21 C22 Fe2 C24 -81.3(4)
C18 C22 Fe2 C24 158.4(3)
C21 C22 Fe2 C25 -45.1(7)
C18 C22 Fe2 C25 -165.4(5)
C21 C22 Fe2 C18 120.3(5)
C19 C18 Fe2 C27 114.7(4)
C22 C18 Fe2 C27 -126.3(4)
C15 C18 Fe2 C27 -6.1(6)
C19 C18 Fe2 C20 -37.6(3)
C22 C18 Fe2 C20 81.4(4)
C15 C18 Fe2 C20 -158.4(6)
C22 C18 Fe2 C19 119.0(5)
C15 C18 Fe2 C19 -120.8(7)
C19 C18 Fe2 C26 72.6(4)
C22 C18 Fe2 C26 -168.3(3)
C15 C18 Fe2 C26 -48.1(7)
C19 C18 Fe2 C23 158.6(4)
C22 C18 Fe2 C23 -82.4(4)
C15 C18 Fe2 C23 37.8(6)
C19 C18 Fe2 C21 -82.1(4)
C22 C18 Fe2 C21 36.9(4)
C15 C18 Fe2 C21 157.1(6)
C19 C18 Fe2 C24 -167.8(5)
C22 C18 Fe2 C24 -48.8(7)
C15 C18 Fe2 C24 71.4(8)
C19 C18 Fe2 C25 38.3(9)
C22 C18 Fe2 C25 157.3(7)
C15 C18 Fe2 C25 -82.5(10)
C19 C18 Fe2 C22 -119.0(5)
C15 C18 Fe2 C22 120.2(7)
